data_7153602
loop_
_publ_author_name
'Kano, Taichi'
'Takechi, Ryosuke'
'Kobayashi, Ryohei'
'Maruoka, Keiji'

_publ_section_title
;
 Chiral Br\/onsted acid-catalyzed enantioselective addition of indoles to
 ketimines.
;
_journal_issue 5
_journal_name_full 'Organic &amp; biomolecular chemistry'
_journal_page_first 724
_journal_page_last 727
_journal_paper_doi 10.1039/c3ob42190b
_journal_volume 12
_journal_year 2014
_chemical_absolute_configuration ad
_chemical_formula_moiety 'C20 H17 Br N2 O4'
_chemical_formula_sum 'C20 H17 Br N2 O4'
_chemical_formula_weight 429.27
_space_group_IT_number 4
_symmetry_cell_setting monoclinic
_symmetry_Int_Tables_number 4
_symmetry_space_group_name_Hall 'P 2yb'
_symmetry_space_group_name_H-M 'P 1 21 1'
_atom_sites_solution_hydrogens geom
_atom_sites_solution_primary direct
_atom_sites_solution_secondary difmap
_cell_angle_alpha 90.0000
_cell_angle_beta 99.3592(13)
_cell_angle_gamma 90.0000
_cell_formula_units_Z 2
_cell_length_a 9.24936(19)
_cell_length_b 10.4306(2)
_cell_length_c 9.62893(18)
_cell_measurement_reflns_used 7904
_cell_measurement_temperature 123
_cell_measurement_theta_max 68.34
_cell_measurement_theta_min 4.24
_cell_volume 916.60(3)
_computing_cell_refinement 'RAPID AUTO'
_computing_data_collection 'RAPID AUTO (Rigaku, ????)'
_computing_data_reduction 'RAPID AUTO'
_computing_molecular_graphics 'CrystalStructure 4.0'
_computing_publication_material 'CrystalStructure 4.0 (Rigaku, 2010)'
_computing_structure_refinement 'SHELXL97 (Sheldrick, 2008)'
_computing_structure_solution 'SIR2002 (Burla, et al., 2003)'
_diffrn_ambient_temperature 123
_diffrn_detector_area_resol_mean 10.000
_diffrn_measured_fraction_theta_full 1.000
_diffrn_measured_fraction_theta_max 1.000
_diffrn_measurement_device_type 'Rigaku R-AXIS RAPID'
_diffrn_measurement_method \w
_diffrn_radiation_type 'Cu K\a'
_diffrn_radiation_wavelength 1.54187
_diffrn_reflns_av_R_equivalents 0.0826
_diffrn_reflns_limit_h_max 11
_diffrn_reflns_limit_h_min -11
_diffrn_reflns_limit_k_max 12
_diffrn_reflns_limit_k_min -12
_diffrn_reflns_limit_l_max 11
_diffrn_reflns_limit_l_min -11
_diffrn_reflns_number 8128
_diffrn_reflns_theta_full 68.24
_diffrn_reflns_theta_max 68.24
_diffrn_standards_number 0
_exptl_absorpt_coefficient_mu 3.314
_exptl_absorpt_correction_T_max 0.905
_exptl_absorpt_correction_T_min 0.577
_exptl_absorpt_correction_type multi-scan
_exptl_absorpt_process_details 'ABSCOR (Rigaku, 1995)'
_exptl_crystal_colour colorless
_exptl_crystal_density_diffrn 1.555
_exptl_crystal_density_method 'not measured'
_exptl_crystal_description block
_exptl_crystal_F_000 436.00
_exptl_crystal_size_max 0.200
_exptl_crystal_size_mid 0.100
_exptl_crystal_size_min 0.030
_refine_diff_density_max 1.190
_refine_diff_density_min -0.480
_refine_ls_abs_structure_details 'Flack, H. D. (1983), Acta Cryst. A39, 876-881. 1223 Friedel Pairs'
_refine_ls_abs_structure_Flack -0.01(3)
_refine_ls_extinction_method none
_refine_ls_goodness_of_fit_ref 0.871
_refine_ls_hydrogen_treatment constr
_refine_ls_number_parameters 244
_refine_ls_number_reflns 3005
_refine_ls_number_restraints 1
_refine_ls_R_factor_gt 0.0535
_refine_ls_shift/su_max 0.001
_refine_ls_structure_factor_coef Fsqd
_refine_ls_weighting_details 'w = 1/[\s^2^(Fo^2^)+(0.1000P)^2^+0.0000P] where P=(Fo^2^+2Fc^2^)/3'
_refine_ls_weighting_scheme calc
_refine_ls_wR_factor_ref 0.1429
_reflns_number_gt 2703
_reflns_number_total 3005
_reflns_threshold_expression F^2^>2.0\s(F^2^)
_cod_data_source_file c3ob42190b.txt
_cod_data_source_block 3409-5
_cod_original_cell_volume 916.59(4)
_cod_database_code 7153602

loop_
_symmetry_equiv_pos_site_id
_symmetry_equiv_pos_as_xyz
1 +X,+Y,+Z
2 -X,1/2+Y,-Z

loop_
_atom_site_label
_atom_site_type_symbol
_atom_site_fract_x
_atom_site_fract_y
_atom_site_fract_z
_atom_site_U_iso_or_equiv
_atom_site_adp_type
_atom_site_occupancy
_atom_site_symmetry_multiplicity
_atom_site_calc_flag
_atom_site_refinement_flags
Br1 Br 1.21122(6) 0.59498(6) 0.87111(5) 0.0334(2) Uani 1.0 2 d .
O3 O 0.4959(4) 0.0948(6) 0.4267(4) 0.0307(8) Uani 1.0 2 d .
O4 O 0.9056(4) -0.0102(5) 0.7059(5) 0.0304(9) Uani 1.0 2 d .
O5 O 0.7250(4) -0.0578(4) 0.8186(5) 0.0280(9) Uani 1.0 2 d .
O27 O 0.6268(5) -0.0854(4) 0.4795(5) 0.0372(11) Uani 1.0 2 d .
N6 N 0.8644(5) 0.3591(5) 0.4536(5) 0.0296(11) Uani 1.0 2 d .
N7 N 0.5729(5) 0.1553(5) 0.7100(5) 0.0252(11) Uani 1.0 2 d .
C2 C 0.6784(5) 0.1030(8) 0.6262(5) 0.0231(11) Uani 1.0 2 d .
C8 C 1.0330(6) 0.4690(6) 0.6466(6) 0.0251(12) Uani 1.0 2 d .
C9 C 0.9307(6) 0.3780(6) 0.5899(6) 0.0231(12) Uani 1.0 2 d .
C10 C 0.2621(6) 0.1873(7) 0.7275(7) 0.0376(16) Uani 1.0 2 d .
C11 C 1.0743(7) 0.4709(6) 0.7894(6) 0.0270(13) Uani 1.0 2 d .
C12 C 0.7670(6) 0.2125(6) 0.5818(6) 0.0242(12) Uani 1.0 2 d .
C13 C 0.5987(6) 0.0245(5) 0.5012(6) 0.0235(12) Uani 1.0 2 d .
C14 C 0.8697(6) 0.2888(6) 0.6767(6) 0.0218(12) Uani 1.0 2 d .
C15 C 0.7681(6) 0.2591(6) 0.4495(6) 0.0237(12) Uani 1.0 2 d .
C16 C 0.5762(7) -0.0420(6) 0.8366(6) 0.0282(13) Uani 1.0 2 d .
C17 C 0.3528(6) 0.0795(7) 0.7985(6) 0.0290(13) Uani 1.0 2 d .
C18 C 1.0175(6) 0.3835(6) 0.8784(6) 0.0250(12) Uani 1.0 2 d .
C19 C 0.5226(7) -0.1294(7) 0.9219(6) 0.0298(13) Uani 1.0 2 d .
C20 C 0.7800(6) 0.0087(6) 0.7191(6) 0.0246(12) Uani 1.0 2 d .
C21 C 0.5000(6) 0.0639(5) 0.7790(6) 0.0228(13) Uani 1.0 2 d .
C22 C 0.9151(6) 0.2927(6) 0.8202(6) 0.0242(12) Uani 1.0 2 d .
C23 C 0.4041(7) 0.0318(7) 0.3091(7) 0.0357(15) Uani 1.0 2 d .
C24 C 0.2782(7) 0.1213(7) 0.2598(7) 0.0375(16) Uani 1.0 2 d .
C25 C 0.2949(6) -0.0113(7) 0.8842(7) 0.0328(14) Uani 1.0 2 d .
C26 C 0.3804(7) -0.1110(7) 0.9462(7) 0.0332(14) Uani 1.0 2 d .
H6 H 0.8810 0.4040 0.3804 0.0355 Uiso 1.0 2 calc R
H7 H 0.5568 0.2381 0.7163 0.0302 Uiso 1.0 2 calc R
H8 H 1.0730 0.5281 0.5880 0.0301 Uiso 1.0 2 calc R
H10A H 0.2440 0.1729 0.6256 0.0451 Uiso 1.0 2 calc R
H10B H 0.3146 0.2684 0.7481 0.0451 Uiso 1.0 2 calc R
H10C H 0.1684 0.1910 0.7624 0.0451 Uiso 1.0 2 calc R
H15 H 0.7101 0.2266 0.3664 0.0285 Uiso 1.0 2 calc R
H18 H 1.0489 0.3865 0.9773 0.0299 Uiso 1.0 2 calc R
H19 H 0.5803 -0.1994 0.9624 0.0357 Uiso 1.0 2 calc R
H22 H 0.8763 0.2334 0.8794 0.0291 Uiso 1.0 2 calc R
H23A H 0.3673 -0.0510 0.3396 0.0428 Uiso 1.0 2 calc R
H23B H 0.4608 0.0152 0.2322 0.0428 Uiso 1.0 2 calc R
H24A H 0.2215 0.0886 0.1721 0.0450 Uiso 1.0 2 calc R
H24B H 0.3164 0.2067 0.2433 0.0450 Uiso 1.0 2 calc R
H24C H 0.2149 0.1269 0.3319 0.0450 Uiso 1.0 2 calc R
H25 H 0.1963 -0.0036 0.8991 0.0393 Uiso 1.0 2 calc R
H26 H 0.3408 -0.1682 1.0070 0.0398 Uiso 1.0 2 calc R

loop_
_atom_site_aniso_label
_atom_site_aniso_U_11
_atom_site_aniso_U_22
_atom_site_aniso_U_33
_atom_site_aniso_U_12
_atom_site_aniso_U_13
_atom_site_aniso_U_23
Br1 0.0393(4) 0.0328(4) 0.0279(3) -0.0131(3) 0.0049(2) -0.0024(3)
O3 0.0312(19) 0.0223(19) 0.0355(19) -0.001(2) -0.0044(15) -0.004(3)
O4 0.025(3) 0.028(3) 0.039(3) 0.0007(18) 0.0052(17) 0.001(2)
O5 0.026(2) 0.026(3) 0.034(3) 0.0008(16) 0.0095(16) 0.0017(19)
O27 0.044(3) 0.023(3) 0.042(3) 0.0055(19) -0.001(2) -0.0067(19)
N6 0.038(3) 0.026(3) 0.025(3) -0.005(3) 0.009(2) 0.001(2)
N7 0.028(3) 0.016(3) 0.034(3) -0.0008(18) 0.012(2) -0.002(2)
C2 0.025(3) 0.019(3) 0.027(3) 0.001(3) 0.0100(19) -0.006(3)
C8 0.032(3) 0.019(3) 0.025(3) -0.000(3) 0.009(3) 0.004(3)
C9 0.020(3) 0.025(3) 0.025(3) 0.001(3) 0.007(2) -0.000(3)
C10 0.018(3) 0.050(5) 0.047(4) -0.000(3) 0.013(3) -0.009(4)
C11 0.032(3) 0.021(3) 0.028(3) -0.001(3) 0.007(3) -0.003(3)
C12 0.026(3) 0.019(3) 0.027(3) -0.001(3) 0.004(3) -0.003(3)
C13 0.027(3) 0.018(4) 0.027(3) -0.005(3) 0.009(3) -0.002(3)
C14 0.015(3) 0.027(3) 0.026(3) -0.002(2) 0.010(2) -0.002(3)
C15 0.024(3) 0.024(3) 0.024(3) -0.002(3) 0.004(3) -0.005(3)
C16 0.032(3) 0.027(4) 0.026(3) -0.007(3) 0.007(3) -0.005(3)
C17 0.030(3) 0.030(4) 0.028(3) -0.006(3) 0.008(2) -0.005(3)
C18 0.019(3) 0.027(3) 0.030(3) 0.002(3) 0.006(2) 0.004(3)
C19 0.034(4) 0.032(4) 0.025(3) -0.007(3) 0.008(3) 0.001(3)
C20 0.029(3) 0.022(3) 0.023(3) -0.004(3) 0.002(3) -0.000(3)
C21 0.017(3) 0.027(4) 0.027(3) -0.006(2) 0.011(2) -0.002(3)
C22 0.024(3) 0.023(3) 0.029(3) 0.003(3) 0.015(3) 0.006(3)
C23 0.029(4) 0.033(4) 0.044(4) -0.007(3) 0.003(3) -0.007(3)
C24 0.031(3) 0.036(5) 0.043(4) -0.003(3) -0.001(3) 0.003(3)
C25 0.021(3) 0.040(4) 0.040(4) -0.011(3) 0.012(3) -0.010(3)
C26 0.047(4) 0.026(4) 0.028(3) -0.017(3) 0.009(3) -0.005(3)

loop_
_atom_type_symbol
_atom_type_description
_atom_type_scat_dispersion_real
_atom_type_scat_dispersion_imag
_atom_type_scat_source
C C 0.0181 0.0091
;
International Tables for Crystallography
(1992, Vol. C, Tables 4.2.6.8 and 6.1.1.4)
;
H H 0.0000 0.0000
;
International Tables for Crystallography
(1992, Vol. C, Table 6.1.1.4)
;
O O 0.0492 0.0322
;
International Tables for Crystallography
(1992, Vol. C, Tables 4.2.6.8 and 6.1.1.4)
;
N N 0.0311 0.0180
;
International Tables for Crystallography
(1992, Vol. C, Tables 4.2.6.8 and 6.1.1.4)
;
Br Br -0.6763 1.2805
;
International Tables for Crystallography
(1992, Vol. C, Tables 4.2.6.8 and 6.1.1.4)
;

loop_
_geom_angle_atom_site_label_1
_geom_angle_atom_site_label_2
_geom_angle_atom_site_label_3
_geom_angle
_geom_angle_publ_flag
C13 O3 C23 116.7(5) yes
C16 O5 C20 120.7(5) yes
C9 N6 C15 109.0(5) yes
C2 N7 C21 115.0(5) yes
N7 C2 C12 108.4(6) yes
N7 C2 C13 110.5(4) yes
N7 C2 C20 108.4(5) yes
C12 C2 C13 113.2(5) yes
C12 C2 C20 109.9(4) yes
C13 C2 C20 106.4(6) yes
C9 C8 C11 117.8(6) yes
N6 C9 C8 130.2(6) yes
N6 C9 C14 108.0(5) yes
C8 C9 C14 121.7(5) yes
Br1 C11 C8 119.2(5) yes
Br1 C11 C18 118.7(4) yes
C8 C11 C18 122.1(6) yes
C2 C12 C14 124.7(5) yes
C2 C12 C15 128.4(5) yes
C14 C12 C15 106.9(5) yes
O3 C13 O27 126.5(5) yes
O3 C13 C2 109.9(5) yes
O27 C13 C2 123.6(5) yes
C9 C14 C12 105.7(5) yes
C9 C14 C22 118.9(5) yes
C12 C14 C22 135.4(6) yes
N6 C15 C12 110.4(5) yes
O5 C16 C19 116.5(5) yes
O5 C16 C21 119.0(6) yes
C19 C16 C21 124.2(6) yes
C10 C17 C21 120.4(6) yes
C10 C17 C25 122.0(5) yes
C21 C17 C25 117.6(6) yes
C11 C18 C22 119.5(5) yes
C16 C19 C26 117.0(6) yes
O4 C20 O5 118.2(5) yes
O4 C20 C2 123.4(6) yes
O5 C20 C2 118.4(5) yes
N7 C21 C16 119.0(5) yes
N7 C21 C17 122.3(5) yes
C16 C21 C17 118.7(6) yes
C14 C22 C18 120.0(6) yes
O3 C23 C24 106.8(6) yes
C17 C25 C26 120.8(6) yes
C19 C26 C25 121.5(6) yes
C9 N6 H6 125.527 no
C15 N6 H6 125.522 no
C2 N7 H7 122.491 no
C21 N7 H7 122.498 no
C9 C8 H8 121.081 no
C11 C8 H8 121.078 no
C17 C10 H10A 109.473 no
C17 C10 H10B 109.477 no
C17 C10 H10C 109.464 no
H10A C10 H10B 109.473 no
H10A C10 H10C 109.472 no
H10B C10 H10C 109.468 no
N6 C15 H15 124.802 no
C12 C15 H15 124.795 no
C11 C18 H18 120.240 no
C22 C18 H18 120.243 no
C16 C19 H19 121.482 no
C26 C19 H19 121.481 no
C14 C22 H22 119.999 no
C18 C22 H22 119.997 no
O3 C23 H23A 110.367 no
O3 C23 H23B 110.369 no
C24 C23 H23A 110.366 no
C24 C23 H23B 110.374 no
H23A C23 H23B 108.598 no
C23 C24 H24A 109.474 no
C23 C24 H24B 109.471 no
C23 C24 H24C 109.475 no
H24A C24 H24B 109.464 no
H24A C24 H24C 109.472 no
H24B C24 H24C 109.472 no
C17 C25 H25 119.627 no
C26 C25 H25 119.617 no
C19 C26 H26 119.243 no
C25 C26 H26 119.246 no

loop_
_geom_bond_atom_site_label_1
_geom_bond_atom_site_label_2
_geom_bond_distance
_geom_bond_publ_flag
Br1 C11 1.890(6) yes
O3 C13 1.317(7) yes
O3 C23 1.456(8) yes
O4 C20 1.205(7) yes
O5 C16 1.424(8) yes
O5 C20 1.348(8) yes
O27 C13 1.200(7) yes
N6 C9 1.370(7) yes
N6 C15 1.369(8) yes
N7 C2 1.468(8) yes
N7 C21 1.397(8) yes
C2 C12 1.507(9) yes
C2 C13 1.542(8) yes
C2 C20 1.542(8) yes
C8 C9 1.388(8) yes
C8 C11 1.366(8) yes
C9 C14 1.427(9) yes
C10 C17 1.499(9) yes
C11 C18 1.411(9) yes
C12 C14 1.445(8) yes
C12 C15 1.364(8) yes
C14 C22 1.378(8) yes
C16 C19 1.372(9) yes
C16 C21 1.377(8) yes
C17 C21 1.414(8) yes
C17 C25 1.417(9) yes
C18 C22 1.391(8) yes
C19 C26 1.387(9) yes
C23 C24 1.508(9) yes
C25 C26 1.381(9) yes
N6 H6 0.880 no
N7 H7 0.880 no
C8 H8 0.950 no
C10 H10A 0.980 no
C10 H10B 0.980 no
C10 H10C 0.980 no
C15 H15 0.950 no
C18 H18 0.950 no
C19 H19 0.950 no
C22 H22 0.950 no
C23 H23A 0.990 no
C23 H23B 0.990 no
C24 H24A 0.980 no
C24 H24B 0.980 no
C24 H24C 0.980 no
C25 H25 0.950 no
C26 H26 0.950 no

loop_
_geom_contact_atom_site_label_1
_geom_contact_atom_site_label_2
_geom_contact_distance
_geom_contact_publ_flag
_geom_contact_site_symmetry_2
O3 N7 2.778(6) no .
O3 C12 2.967(7) no .
O3 C15 3.023(7) no .
O3 C21 3.402(7) no .
O4 O27 3.192(6) no .
O4 N7 3.534(7) no .
O4 C12 2.824(7) no .
O4 C13 3.202(7) no .
O4 C14 3.144(8) no .
O4 C16 3.496(8) no .
O4 C22 3.342(8) no .
O5 O27 3.256(6) no .
O5 N7 2.745(6) no .
O5 C13 3.207(7) no .
O27 N7 3.440(7) no .
O27 C12 3.448(7) no .
O27 C16 3.573(8) no .
O27 C20 2.688(7) no .
O27 C23 2.707(8) no .
N6 C22 3.553(8) no .
N7 C10 2.926(8) no .
N7 C14 3.141(7) no .
N7 C15 3.492(8) no .
N7 C22 3.479(7) no .
C2 C16 2.812(9) no .
C2 C22 3.296(8) no .
C8 C15 3.590(8) no .
C8 C22 2.822(9) no .
C9 C18 2.763(8) no .
C11 C14 2.775(8) no .
C13 C15 2.991(8) no .
C13 C16 3.343(8) no .
C13 C21 2.992(8) no .
C14 C20 3.083(9) no .
C16 C25 2.733(9) no .
C17 C19 2.832(9) no .
C20 C21 2.803(8) no .
C20 C22 3.300(9) no .
C21 C26 2.779(9) no .
Br1 O5 3.352(4) no 2_757
Br1 C15 3.562(6) no 2_756
Br1 C16 3.468(6) no 2_757
Br1 C26 3.465(7) no 1_665
O4 N6 3.131(7) no 2_746
O4 C8 3.538(7) no 2_746
O5 Br1 3.352(4) no 2_747
O5 C18 3.507(7) no 2_747
O5 C24 3.431(8) no 2_646
O27 C8 3.598(8) no 2_746
O27 C10 3.365(9) no 2_646
N6 O4 3.131(7) no 2_756
C8 O4 3.538(7) no 2_756
C8 O27 3.598(8) no 2_756
C8 C24 3.530(9) no 2_656
C10 O27 3.365(9) no 2_656
C10 C11 3.530(10) no 1_455
C10 C18 3.534(9) no 1_455
C11 C10 3.530(10) no 1_655
C11 C24 3.580(9) no 2_656
C15 Br1 3.562(6) no 2_746
C16 Br1 3.468(6) no 2_747
C18 O5 3.507(7) no 2_757
C18 C10 3.534(9) no 1_655
C24 O5 3.431(8) no 2_656
C24 C8 3.530(9) no 2_646
C24 C11 3.580(9) no 2_646
C26 Br1 3.465(7) no 1_445
Br1 H8 2.9015 no .
Br1 H18 2.9202 no .
O3 H7 3.1331 no .
O3 H10A 3.3485 no .
O3 H15 2.5551 no .
O3 H24A 3.2298 no .
O3 H24B 2.5068 no .
O3 H24C 2.6326 no .
O4 H22 3.0775 no .
O5 H7 3.5239 no .
O5 H19 2.5478 no .
O5 H22 3.3555 no .
O27 H15 3.5562 no .
O27 H23A 2.5793 no .
O27 H23B 2.8182 no .
N6 H8 2.7734 no .
N7 H10A 3.0243 no .
N7 H10B 2.7423 no .
N7 H22 3.1166 no .
C2 H15 2.8716 no .
C2 H22 3.1135 no .
C8 H6 2.7987 no .
C8 H18 3.2786 no .
C9 H15 3.1400 no .
C9 H22 3.2797 no .
C10 H7 2.7963 no .
C10 H25 2.7191 no .
C11 H22 3.2804 no .
C12 H6 3.0867 no .
C12 H7 2.5192 no .
C12 H22 2.8887 no .
C13 H7 3.1093 no .
C13 H15 2.7621 no .
C13 H23A 2.5567 no .
C13 H23B 2.6966 no .
C14 H6 3.1129 no .
C14 H7 3.0268 no .
C14 H8 3.3190 no .
C14 H15 3.1765 no .
C14 H18 3.2563 no .
C15 H7 3.4778 no .
C16 H7 3.1376 no .
C16 H26 3.2141 no .
C17 H7 2.7223 no .
C17 H26 3.2851 no .
C18 H8 3.2900 no .
C19 H25 3.2654 no .
C20 H7 3.1578 no .
C20 H22 2.8680 no .
C21 H10A 2.8189 no .
C21 H10B 2.7236 no .
C21 H10C 3.3216 no .
C21 H19 3.2836 no .
C21 H25 3.2839 no .
C22 H7 3.3508 no .
C23 H15 3.4551 no .
C25 H10A 3.1197 no .
C25 H10B 3.2163 no .
C25 H10C 2.5982 no .
C25 H19 3.2764 no .
H6 H8 2.7690 no .
H6 H15 2.4231 no .
H7 H10A 2.9625 no .
H7 H10B 2.3316 no .
H7 H22 3.1139 no .
H10A H24C 2.8377 no .
H10A H25 3.3013 no .
H10B H25 3.4473 no .
H10C H25 2.4100 no .
H15 H23B 3.2992 no .
H18 H22 2.3444 no .
H19 H26 2.3470 no .
H23A H24A 2.4149 no .
H23A H24B 2.8568 no .
H23A H24C 2.3238 no .
H23B H24A 2.3241 no .
H23B H24B 2.4146 no .
H23B H24C 2.8568 no .
H25 H26 2.3154 no .
Br1 H15 2.8613 no 2_756
Br1 H22 3.0236 no 2_757
Br1 H23B 3.4449 no 2_756
Br1 H26 2.9562 no 1_665
O4 H6 2.4328 no 2_746
O4 H8 2.8967 no 2_746
O4 H10C 3.1906 no 1_655
O4 H18 3.1977 no 2_747
O4 H25 3.0113 no 1_655
O5 H18 2.6901 no 2_747
O5 H24B 2.5427 no 2_646
O27 H7 2.9644 no 2_646
O27 H8 3.1819 no 2_746
O27 H10A 3.0342 no 2_646
O27 H10B 2.7945 no 2_646
O27 H24B 3.4129 no 2_646
N6 H8 3.5343 no 2_746
N6 H10A 3.4708 no 2_656
N6 H23A 3.2903 no 2_656
N7 H23A 3.1633 no 2_656
N7 H26 3.2777 no 2_657
C2 H8 3.4203 no 2_746
C8 H10B 3.3597 no 1_655
C8 H10C 3.2818 no 1_655
C8 H24A 3.3883 no 2_656
C8 H24C 2.8574 no 2_656
C9 H10A 3.5729 no 1_655
C9 H10C 3.1951 no 1_655
C9 H23A 3.0360 no 2_656
C9 H24C 3.0742 no 2_656
C10 H6 3.3336 no 2_646
C10 H19 3.3202 no 2_657
C11 H10B 3.1377 no 1_655
C11 H10C 3.0700 no 1_655
C11 H24A 3.0759 no 2_656
C11 H24C 3.1859 no 2_656
C12 H8 3.0579 no 2_746
C12 H23A 2.9167 no 2_656
C13 H8 3.2877 no 2_746
C14 H10C 2.9346 no 1_655
C14 H23A 2.7411 no 2_656
C15 H8 2.8756 no 2_746
C15 H23A 3.2313 no 2_656
C16 H24B 2.9495 no 2_646
C17 H6 3.1277 no 2_646
C17 H19 3.2466 no 2_657
C18 H10B 3.4187 no 1_655
C18 H10C 2.7807 no 1_655
C18 H24A 3.0577 no 2_656
C18 H25 3.3561 no 2_657
C19 H10B 3.4566 no 2_647
C19 H15 3.5566 no 2_646
C19 H23B 3.4763 no 1_556
C19 H24B 2.9058 no 2_646
C20 H6 3.5939 no 2_746
C20 H8 3.4557 no 2_746
C20 H18 3.3424 no 2_747
C20 H24B 3.3096 no 2_646
C22 H10C 2.7110 no 1_655
C22 H23A 3.2469 no 2_656
C22 H24A 3.3401 no 2_656
C22 H26 3.1326 no 2_657
C23 H7 3.0990 no 2_646
C23 H26 3.5504 no 1_554
C24 H19 3.2709 no 2_656
C25 H6 2.9277 no 2_646
C25 H23B 3.4621 no 1_556
C25 H24A 3.1377 no 1_556
C26 H7 3.5723 no 2_647
C26 H15 3.4369 no 2_646
C26 H22 3.5194 no 2_647
C26 H23B 3.0331 no 1_556
C26 H24A 3.5014 no 1_556
H6 O4 2.4328 no 2_756
H6 C10 3.3336 no 2_656
H6 C17 3.1277 no 2_656
H6 C20 3.5939 no 2_756
H6 C25 2.9277 no 2_656
H6 H10A 3.0300 no 2_656
H6 H10C 3.2947 no 2_656
H6 H25 2.8386 no 2_656
H7 O27 2.9644 no 2_656
H7 C23 3.0990 no 2_656
H7 C26 3.5723 no 2_657
H7 H19 3.5893 no 2_657
H7 H23A 2.3971 no 2_656
H7 H23B 2.9415 no 2_656
H7 H26 2.8515 no 2_657
H8 O4 2.8967 no 2_756
H8 O27 3.1819 no 2_756
H8 N6 3.5343 no 2_756
H8 C2 3.4203 no 2_756
H8 C12 3.0579 no 2_756
H8 C13 3.2877 no 2_756
H8 C15 2.8756 no 2_756
H8 C20 3.4557 no 2_756
H8 H15 2.8670 no 2_756
H8 H24C 3.0679 no 2_656
H10A O27 3.0342 no 2_656
H10A N6 3.4708 no 2_646
H10A C9 3.5729 no 1_455
H10A H6 3.0300 no 2_646
H10B O27 2.7945 no 2_656
H10B C8 3.3597 no 1_455
H10B C11 3.1377 no 1_455
H10B C18 3.4187 no 1_455
H10B C19 3.4566 no 2_657
H10B H19 2.8194 no 2_657
H10B H23B 3.2939 no 2_656
H10C O4 3.1906 no 1_455
H10C C8 3.2818 no 1_455
H10C C9 3.1951 no 1_455
H10C C11 3.0700 no 1_455
H10C C14 2.9346 no 1_455
H10C C18 2.7807 no 1_455
H10C C22 2.7110 no 1_455
H10C H6 3.2947 no 2_646
H10C H18 3.2258 no 1_455
H10C H19 3.4244 no 2_657
H10C H22 3.1227 no 1_455
H15 Br1 2.8613 no 2_746
H15 C19 3.5566 no 2_656
H15 C26 3.4369 no 2_656
H15 H8 2.8670 no 2_746
H18 O4 3.1977 no 2_757
H18 O5 2.6901 no 2_757
H18 C20 3.3424 no 2_757
H18 H10C 3.2258 no 1_655
H18 H19 3.5008 no 2_757
H18 H24A 3.4051 no 2_656
H18 H25 2.9577 no 2_657
H19 C10 3.3202 no 2_647
H19 C17 3.2466 no 2_647
H19 C24 3.2709 no 2_646
H19 H7 3.5893 no 2_647
H19 H10B 2.8194 no 2_647
H19 H10C 3.4244 no 2_647
H19 H18 3.5008 no 2_747
H19 H23B 3.5053 no 2_646
H19 H24A 3.2713 no 2_646
H19 H24B 2.5323 no 2_646
H22 Br1 3.0236 no 2_747
H22 C26 3.5194 no 2_657
H22 H10C 3.1227 no 1_655
H22 H26 2.6449 no 2_657
H23A N6 3.2903 no 2_646
H23A N7 3.1633 no 2_646
H23A C9 3.0360 no 2_646
H23A C12 2.9167 no 2_646
H23A C14 2.7411 no 2_646
H23A C15 3.2313 no 2_646
H23A C22 3.2469 no 2_646
H23A H7 2.3971 no 2_646
H23A H26 3.3998 no 1_554
H23B Br1 3.4449 no 2_746
H23B C19 3.4763 no 1_554
H23B C25 3.4621 no 1_554
H23B C26 3.0331 no 1_554
H23B H7 2.9415 no 2_646
H23B H10B 3.2939 no 2_646
H23B H19 3.5053 no 2_656
H23B H26 2.9682 no 1_554
H24A C8 3.3883 no 2_646
H24A C11 3.0759 no 2_646
H24A C18 3.0577 no 2_646
H24A C22 3.3401 no 2_646
H24A C25 3.1377 no 1_554
H24A C26 3.5014 no 1_554
H24A H18 3.4051 no 2_646
H24A H19 3.2713 no 2_656
H24A H25 2.7729 no 1_554
H24A H26 3.3893 no 1_554
H24B O5 2.5427 no 2_656
H24B O27 3.4129 no 2_656
H24B C16 2.9495 no 2_656
H24B C19 2.9058 no 2_656
H24B C20 3.3096 no 2_656
H24B H19 2.5323 no 2_656
H24C C8 2.8574 no 2_646
H24C C9 3.0742 no 2_646
H24C C11 3.1859 no 2_646
H24C H8 3.0679 no 2_646
H25 O4 3.0113 no 1_455
H25 C18 3.3561 no 2_647
H25 H6 2.8386 no 2_646
H25 H18 2.9577 no 2_647
H25 H24A 2.7729 no 1_556
H26 Br1 2.9562 no 1_445
H26 N7 3.2777 no 2_647
H26 C22 3.1326 no 2_647
H26 C23 3.5504 no 1_556
H26 H7 2.8515 no 2_647
H26 H22 2.6449 no 2_647
H26 H23A 3.3998 no 1_556
H26 H23B 2.9682 no 1_556
H26 H24A 3.3893 no 1_556

loop_
_geom_torsion_atom_site_label_1
_geom_torsion_atom_site_label_2
_geom_torsion_atom_site_label_3
_geom_torsion_atom_site_label_4
_geom_torsion
_geom_torsion_publ_flag
C13 O3 C23 C24 168.8(5) no
C23 O3 C13 O27 2.1(9) no
C23 O3 C13 C2 -176.4(4) no
C16 O5 C20 O4 -178.3(5) no
C16 O5 C20 C2 0.6(7) no
C20 O5 C16 C19 168.5(5) no
C20 O5 C16 C21 -17.0(7) no
C9 N6 C15 C12 1.2(7) no
C15 N6 C9 C8 -178.4(5) no
C15 N6 C9 C14 -2.1(6) no
C2 N7 C21 C16 38.2(6) no
C2 N7 C21 C17 -145.3(4) no
C21 N7 C2 C12 -169.5(4) no
C21 N7 C2 C13 65.9(6) no
C21 N7 C2 C20 -50.3(6) no
N7 C2 C12 C14 67.1(6) no
N7 C2 C12 C15 -113.0(6) no
N7 C2 C13 O3 54.4(7) no
N7 C2 C13 O27 -124.1(6) no
N7 C2 C20 O4 -149.6(5) no
N7 C2 C20 O5 31.6(7) no
C12 C2 C13 O3 -67.3(6) no
C12 C2 C13 O27 114.1(6) no
C13 C2 C12 C14 -169.9(5) no
C13 C2 C12 C15 9.9(8) no
C12 C2 C20 O4 -31.3(8) no
C12 C2 C20 O5 149.8(5) no
C20 C2 C12 C14 -51.2(7) no
C20 C2 C12 C15 128.7(6) no
C13 C2 C20 O4 91.6(6) no
C13 C2 C20 O5 -87.3(6) no
C20 C2 C13 O3 171.9(5) no
C20 C2 C13 O27 -6.7(7) no
C9 C8 C11 Br1 -179.1(5) no
C9 C8 C11 C18 0.6(9) no
C11 C8 C9 N6 175.9(6) no
C11 C8 C9 C14 0.1(9) no
N6 C9 C14 C12 2.2(6) no
N6 C9 C14 C22 -177.3(5) no
C8 C9 C14 C12 178.8(5) no
C8 C9 C14 C22 -0.7(8) no
Br1 C11 C18 C22 179.1(4) no
C8 C11 C18 C22 -0.6(9) no
C2 C12 C14 C9 178.4(5) no
C2 C12 C14 C22 -2.2(10) no
C2 C12 C15 N6 -179.7(5) no
C14 C12 C15 N6 0.2(7) no
C15 C12 C14 C9 -1.4(6) no
C15 C12 C14 C22 178.0(6) no
C9 C14 C22 C18 0.7(8) no
C12 C14 C22 C18 -178.7(6) no
O5 C16 C19 C26 176.6(5) no
O5 C16 C21 N7 -2.8(8) no
O5 C16 C21 C17 -179.4(4) no
C19 C16 C21 N7 171.3(5) no
C19 C16 C21 C17 -5.4(8) no
C21 C16 C19 C26 2.5(9) no
C10 C17 C21 N7 8.7(8) no
C10 C17 C21 C16 -174.8(5) no
C10 C17 C25 C26 178.8(5) no
C21 C17 C25 C26 0.2(8) no
C25 C17 C21 N7 -172.7(5) no
C25 C17 C21 C16 3.8(8) no
C11 C18 C22 C14 -0.1(8) no
C16 C19 C26 C25 1.9(9) no
C17 C25 C26 C19 -3.1(9) no
